data_1559880
loop_
_publ_author_name
'Rajak, Sanil'
'Schott, Olivier'
'Kaur, Prabhjyot'
'Maris, Thierry'
'Hanan, Gary S.'
'Duong, Adam'

_publ_section_title
;
 Synthesis, crystal structure, characterization of pyrazine
 diaminotriazine based complexes and their systematic comparative study
 with pyridyl diaminotriazine based complexes for light-driven hydrogen
 production
;
_journal_name_full Polyhedron
_journal_page_first 114412
_journal_paper_doi 10.1016/j.poly.2020.114412
_journal_volume 180
_journal_year 2020
_chemical_formula_moiety 'C14 H14 Cu N15 O3, N O3'
_chemical_formula_sum 'C14 H14 Cu N16 O6'
_chemical_formula_weight 565.95
_chemical_name_systematic
;
(nitrato)-bis[6-(pyrazin-2-yl)-1,3,5-triazine-2,4-diamine]-copper(ii) nitrate
;
_space_group_crystal_system triclinic
_space_group_IT_number 2
_space_group_name_Hall '-P 1'
_space_group_name_H-M_alt 'P -1'
_atom_sites_solution_hydrogens geom
_atom_sites_solution_primary dual
_audit_creation_date 2019-03-07
_audit_creation_method
;
Olex2 1.2
(compiled 2018.05.29 svn.r3508 for OlexSys, GUI svn.r5506)
;
_cell_angle_alpha 93.120(2)
_cell_angle_beta 96.497(2)
_cell_angle_gamma 97.972(2)
_cell_formula_units_Z 2
_cell_length_a 8.3550(4)
_cell_length_b 10.4080(5)
_cell_length_c 12.2948(5)
_cell_measurement_reflns_used 5190
_cell_measurement_temperature 100
_cell_measurement_theta_max 52.199
_cell_measurement_theta_min 3.156
_cell_volume 1049.33(8)
_computing_cell_refinement
;
SAINT (2013) V8.37A; Integration Software for Single Crystal Data. 
Bruker AXS Inc., Madison, WI 53719-1173.'
;
_computing_data_collection
;
APEX 2 (2013) Bruker AXS Inc., Madison, WI 53719-1173.
;
_computing_data_reduction
;
SAINT (2013) V8.37A; Integration Software for Single Crystal Data. 
Bruker AXS Inc., Madison, WI 53719-1173.'
;
_computing_molecular_graphics 'Olex2 (Dolomanov et al., 2009)'
_computing_publication_material 'Olex2 (Dolomanov et al., 2009)'
_computing_structure_refinement 'XL (Sheldrick, 2008)'
_computing_structure_solution 'XT (Sheldrick, 2015)'
_diffrn_ambient_temperature 100
_diffrn_detector 'CMOS Area detector'
_diffrn_detector_area_resol_mean 10.24
_diffrn_detector_type 'Bruker Photon 100 CMOS Detector'
_diffrn_measured_fraction_theta_full 0.993
_diffrn_measured_fraction_theta_max 0.993
_diffrn_measurement_device 'k-geometry diffractometer'
_diffrn_measurement_device_type 'Bruker Venture Metaljet'
_diffrn_measurement_method '\w and \f scans'
_diffrn_radiation_collimation 'Focusing mirrors'
_diffrn_radiation_monochromator 'Helios MX Mirror Optics'
_diffrn_radiation_probe x-ray
_diffrn_radiation_type GaK\a
_diffrn_radiation_wavelength 1.34139
_diffrn_reflns_av_unetI/netI 0.0370
_diffrn_reflns_Laue_measured_fraction_full 0.993
_diffrn_reflns_Laue_measured_fraction_max 0.993
_diffrn_reflns_limit_h_max 9
_diffrn_reflns_limit_h_min -9
_diffrn_reflns_limit_k_max 12
_diffrn_reflns_limit_k_min -12
_diffrn_reflns_limit_l_max 14
_diffrn_reflns_limit_l_min 0
_diffrn_reflns_number 3582
_diffrn_reflns_point_group_measured_fraction_full 0.993
_diffrn_reflns_point_group_measured_fraction_max 0.993
_diffrn_reflns_theta_full 52.238
_diffrn_reflns_theta_max 52.238
_diffrn_reflns_theta_min 3.155
_diffrn_source 'Metal Jet'
_diffrn_source_target Ga
_diffrn_source_type 'Gallium Liquid Metal Jet Source'
_exptl_absorpt_coefficient_mu 6.058
_exptl_absorpt_correction_T_max 0.751
_exptl_absorpt_correction_T_min 0.497
_exptl_absorpt_correction_type multi-scan
_exptl_absorpt_process_details
;
 TWINABS-2012/1 (Bruker,2012) was used for absorption correction.

Final HKLF 4 output contains 34764 reflections, Rint = 0.0681
 (29284 with I > 3sig(I), Rint = 0.0667)
;
_exptl_crystal_colour 'clear light green'
_exptl_crystal_colour_lustre clear
_exptl_crystal_colour_modifier light
_exptl_crystal_colour_primary green
_exptl_crystal_density_diffrn 1.791
_exptl_crystal_description Frgament
_exptl_crystal_F_000 574
_exptl_crystal_recrystallization_method 'crystallized from MeOH/H2O'
_exptl_crystal_size_max 0.17
_exptl_crystal_size_mid 0.11
_exptl_crystal_size_min 0.06
_refine_diff_density_max 1.206
_refine_diff_density_min -0.872
_refine_diff_density_rms 0.151
_refine_ls_extinction_coef 0.0094(14)
_refine_ls_extinction_expression Fc^*^=kFc[1+0.001xFc^2^\l^3^/sin(2\q)]^-1/4^
_refine_ls_extinction_method 'SHELXL-2018/3 (Sheldrick 2018)'
_refine_ls_goodness_of_fit_ref 1.097
_refine_ls_hydrogen_treatment constr
_refine_ls_matrix_type full
_refine_ls_number_parameters 336
_refine_ls_number_reflns 3582
_refine_ls_number_restraints 0
_refine_ls_restrained_S_all 1.097
_refine_ls_R_factor_all 0.0642
_refine_ls_R_factor_gt 0.0623
_refine_ls_shift/su_max 0.000
_refine_ls_shift/su_mean 0.000
_refine_ls_structure_factor_coef Fsqd
_refine_ls_weighting_details 'w=1/[\s^2^(Fo^2^)+(0.1219P)^2^+0.4271P] where P=(Fo^2^+2Fc^2^)/3'
_refine_ls_weighting_scheme calc
_refine_ls_wR_factor_gt 0.1645
_refine_ls_wR_factor_ref 0.1677
_reflns_Friedel_coverage 0.000
_reflns_Friedel_fraction_full .
_reflns_Friedel_fraction_max .
_reflns_number_gt 3410
_reflns_number_total 3582
_reflns_threshold_expression 'I > 2\s(I)'
_cod_data_source_file rm196.cif
_cod_data_source_block rm196
_cod_database_code 1559880

loop_
_space_group_symop_id
_space_group_symop_operation_xyz
1 'x, y, z'
2 '-x, -y, -z'

loop_
_atom_site_label
_atom_site_type_symbol
_atom_site_fract_x
_atom_site_fract_y
_atom_site_fract_z
_atom_site_U_iso_or_equiv
_atom_site_adp_type
_atom_site_occupancy
_atom_site_site_symmetry_order
_atom_site_calc_flag
_atom_site_refinement_flags_posn
_atom_site_refinement_flags_adp
_atom_site_refinement_flags_occupancy
_atom_site_disorder_assembly
_atom_site_disorder_group
Cu1 Cu 0.49860(6) 0.23536(6) 0.25348(4) 0.0337(2) Uani 1 1 d . . . . .
O1 O 0.3520(4) 0.2972(3) 0.1149(3) 0.0468(8) Uani 1 1 d . . . . .
N1 N 0.5019(4) 0.2606(3) 0.4217(3) 0.0350(7) Uani 1 1 d . . . . .
C1 C 0.4257(5) 0.1884(5) 0.4924(4) 0.0411(10) Uani 1 1 d . . . . .
H1 H 0.350618 0.113211 0.465881 0.049 Uiso 1 1 calc R . . . .
N2 N 0.5627(5) 0.3239(4) 0.6487(3) 0.0434(9) Uani 1 1 d . . . . .
O2 O 0.2125(5) 0.3676(4) 0.2397(3) 0.0551(9) Uani 1 1 d . . . . .
C2 C 0.4559(6) 0.2228(5) 0.6048(4) 0.0440(10) Uani 1 1 d . . . . .
H2 H 0.396816 0.171243 0.652478 0.053 Uiso 1 1 calc R . . . .
N3 N 0.6380(5) 0.4080(4) 0.2789(3) 0.0345(7) Uani 1 1 d . . . . .
C3 C 0.6404(5) 0.3944(4) 0.5772(4) 0.0378(10) Uani 1 1 d . . . . .
H3 H 0.719243 0.467174 0.604377 0.045 Uiso 1 1 calc R . . . .
O3 O 0.1688(5) 0.4201(4) 0.0727(3) 0.0529(9) Uani 1 1 d . . . . .
C4 C 0.6090(5) 0.3643(4) 0.4649(3) 0.0362(9) Uani 1 1 d . . . . .
N4 N 0.8156(4) 0.5932(4) 0.2376(3) 0.0392(9) Uani 1 1 d . . . . .
C5 C 0.6885(5) 0.4452(4) 0.3854(3) 0.0353(9) Uani 1 1 d . . . . .
N5 N 0.7953(4) 0.5451(4) 0.4244(3) 0.0385(8) Uani 1 1 d . . . . .
C6 C 0.7035(5) 0.4910(4) 0.2058(4) 0.0389(9) Uani 1 1 d . . . . .
N6 N 0.6531(5) 0.4647(4) 0.0999(3) 0.0448(9) Uani 1 1 d . . . . .
H6A H 0.693942 0.514863 0.051477 0.054 Uiso 1 1 calc R . . . .
H6B H 0.578671 0.397109 0.078009 0.054 Uiso 1 1 calc R . . . .
N7 N 0.9714(5) 0.7169(4) 0.3806(3) 0.0473(9) Uani 1 1 d . . . . .
H7A H 1.016440 0.766190 0.333175 0.057 Uiso 1 1 calc R . . . .
H7B H 1.001516 0.734143 0.451437 0.057 Uiso 1 1 calc R . . . .
C7 C 0.8596(5) 0.6177(5) 0.3459(4) 0.0398(10) Uani 1 1 d . . . . .
C8 C 0.7999(5) 0.1856(5) 0.1368(4) 0.0404(10) Uani 1 1 d . . . . .
H8 H 0.845528 0.273759 0.156244 0.048 Uiso 1 1 calc R . . . .
N8 N 0.6522(4) 0.1403(4) 0.1641(3) 0.0364(8) Uani 1 1 d . . . . .
N9 N 0.8305(4) -0.0206(4) 0.0529(3) 0.0441(9) Uani 1 1 d . . . . .
C9 C 0.8861(5) 0.1052(5) 0.0808(4) 0.0421(10) Uani 1 1 d . . . . .
H9 H 0.989003 0.140663 0.061166 0.051 Uiso 1 1 calc R . . . .
C10 C 0.6850(6) -0.0665(5) 0.0844(4) 0.0416(10) Uani 1 1 d . . . . .
H10 H 0.642885 -0.156216 0.070226 0.050 Uiso 1 1 calc R . . . .
N10 N 0.3664(5) 0.0590(4) 0.2249(3) 0.0365(8) Uani 1 1 d . . . . .
N11 N 0.1368(4) -0.1064(4) 0.2244(3) 0.0380(8) Uani 1 1 d . . . . .
C11 C 0.5964(5) 0.0148(4) 0.1370(3) 0.0378(9) Uani 1 1 d . . . . .
C12 C 0.4328(5) -0.0315(4) 0.1687(3) 0.0367(9) Uani 1 1 d . . . . .
N12 N 0.3667(4) -0.1517(4) 0.1364(3) 0.0383(8) Uani 1 1 d . . . . .
C13 C 0.2122(5) 0.0151(4) 0.2482(3) 0.0366(9) Uani 1 1 d . . . . .
N13 N 0.1317(4) 0.0993(4) 0.2963(3) 0.0411(8) Uani 1 1 d . . . . .
H13A H 0.032203 0.074145 0.311323 0.049 Uiso 1 1 calc R . . . .
H13B H 0.178010 0.180281 0.313033 0.049 Uiso 1 1 calc R . . . .
C14 C 0.2154(5) -0.1867(5) 0.1679(3) 0.0405(10) Uani 1 1 d . . . . .
N14 N 0.1410(5) -0.3058(4) 0.1382(3) 0.0459(9) Uani 1 1 d . . . . .
H14A H 0.042595 -0.330646 0.155428 0.055 Uiso 1 1 calc R . . . .
H14B H 0.189792 -0.360312 0.101078 0.055 Uiso 1 1 calc R . . . .
N15 N 0.2430(5) 0.3629(4) 0.1421(3) 0.0424(9) Uani 1 1 d . . . . .
O4 O 1.1233(4) 0.7857(3) 0.6033(3) 0.0478(8) Uani 1 1 d . . . . .
O5 O 1.2477(4) 0.9039(3) 0.4899(3) 0.0513(8) Uani 1 1 d . . . . .
O6 O 1.1825(4) 0.9939(4) 0.6393(3) 0.0532(8) Uani 1 1 d . . . . .
N16 N 1.1859(5) 0.8974(5) 0.5771(4) 0.0434(9) Uani 1 1 d . . . . .

loop_
_atom_site_aniso_label
_atom_site_aniso_U_11
_atom_site_aniso_U_22
_atom_site_aniso_U_33
_atom_site_aniso_U_23
_atom_site_aniso_U_13
_atom_site_aniso_U_12
Cu1 0.0333(4) 0.0296(4) 0.0376(4) 0.0021(2) 0.0086(3) -0.0008(2)
O1 0.0462(17) 0.0405(18) 0.0532(17) -0.0004(14) 0.0058(14) 0.0066(14)
N1 0.0361(17) 0.0325(19) 0.0367(17) 0.0071(14) 0.0069(13) 0.0018(14)
C1 0.038(2) 0.038(2) 0.047(2) 0.0114(19) 0.0069(17) -0.0002(18)
N2 0.047(2) 0.042(2) 0.0413(19) 0.0084(16) 0.0081(16) 0.0041(17)
O2 0.079(2) 0.0417(19) 0.0444(18) 0.0032(14) 0.0140(16) 0.0030(17)
C2 0.043(2) 0.046(3) 0.045(2) 0.013(2) 0.0101(18) 0.005(2)
N3 0.0376(19) 0.0297(19) 0.0374(18) 0.0080(14) 0.0096(14) 0.0027(14)
C3 0.041(2) 0.032(2) 0.040(2) 0.0047(18) 0.0059(17) 0.0028(18)
O3 0.061(2) 0.045(2) 0.055(2) 0.0104(17) 0.0074(17) 0.0163(17)
C4 0.036(2) 0.029(2) 0.044(2) 0.0063(17) 0.0081(17) 0.0027(16)
N4 0.043(2) 0.0309(19) 0.043(2) 0.0087(16) 0.0124(16) -0.0023(15)
C5 0.037(2) 0.032(2) 0.037(2) 0.0047(17) 0.0073(16) 0.0039(17)
N5 0.0406(18) 0.033(2) 0.0423(18) 0.0060(15) 0.0095(15) 0.0003(15)
C6 0.041(2) 0.034(2) 0.042(2) 0.0080(18) 0.0094(17) 0.0034(17)
N6 0.051(2) 0.041(2) 0.0392(19) 0.0088(16) 0.0068(16) -0.0063(17)
N7 0.053(2) 0.041(2) 0.045(2) 0.0045(17) 0.0113(17) -0.0089(18)
C7 0.041(2) 0.036(2) 0.043(2) 0.0042(19) 0.0078(18) 0.0020(18)
C8 0.039(2) 0.038(2) 0.044(2) 0.0066(18) 0.0074(17) 0.0012(18)
N8 0.0370(18) 0.034(2) 0.0382(17) 0.0036(15) 0.0056(14) 0.0034(14)
N9 0.042(2) 0.045(2) 0.0457(19) 0.0040(17) 0.0090(16) 0.0056(17)
C9 0.038(2) 0.044(3) 0.045(2) 0.0074(19) 0.0093(18) 0.0034(19)
C10 0.045(3) 0.038(3) 0.042(2) 0.0028(19) 0.0059(19) 0.009(2)
N10 0.0384(19) 0.036(2) 0.0375(18) 0.0049(15) 0.0148(15) 0.0039(15)
N11 0.042(2) 0.033(2) 0.0392(18) 0.0061(15) 0.0091(15) 0.0014(15)
C11 0.039(2) 0.039(2) 0.036(2) 0.0087(17) 0.0060(16) 0.0044(18)
C12 0.041(2) 0.032(2) 0.038(2) 0.0075(17) 0.0046(17) 0.0058(18)
N12 0.0413(19) 0.031(2) 0.0432(18) 0.0055(15) 0.0082(15) 0.0035(15)
C13 0.042(2) 0.030(2) 0.037(2) 0.0073(17) 0.0059(17) 0.0010(17)
N13 0.0369(18) 0.037(2) 0.050(2) 0.0020(16) 0.0121(15) 0.0031(15)
C14 0.044(2) 0.037(2) 0.041(2) 0.0083(18) 0.0068(18) 0.0043(19)
N14 0.047(2) 0.035(2) 0.055(2) 0.0007(17) 0.0124(17) -0.0022(16)
N15 0.051(2) 0.031(2) 0.042(2) 0.0038(16) 0.0032(16) -0.0038(17)
O4 0.0549(18) 0.0376(18) 0.0516(18) 0.0068(14) 0.0134(15) 0.0023(14)
O5 0.0563(19) 0.044(2) 0.0535(19) 0.0077(15) 0.0126(15) 0.0024(15)
O6 0.0535(19) 0.043(2) 0.063(2) 0.0014(16) 0.0138(16) -0.0004(15)
N16 0.043(2) 0.039(2) 0.048(2) 0.0049(18) 0.0072(18) 0.0037(16)

loop_
_atom_type_symbol
_atom_type_description
_atom_type_scat_dispersion_real
_atom_type_scat_dispersion_imag
_atom_type_scat_source
C C 0.0137 0.0067 'International Tables Vol C Tables 4.2.6.8 and 6.1.1.4'
H H 0.0000 0.0000 'International Tables Vol C Tables 4.2.6.8 and 6.1.1.4'
Cu Cu -2.7968 3.6874 'International Tables Vol C Tables 4.2.6.8 and 6.1.1.4'
N N 0.0241 0.0134 'International Tables Vol C Tables 4.2.6.8 and 6.1.1.4'
O O 0.0389 0.0241 'International Tables Vol C Tables 4.2.6.8 and 6.1.1.4'

loop_
_geom_angle_atom_site_label_1
_geom_angle_atom_site_label_2
_geom_angle_atom_site_label_3
_geom_angle
_geom_angle_site_symmetry_1
_geom_angle_site_symmetry_3
N1 Cu1 O1 133.91(13) . .
N1 Cu1 N8 128.75(13) . .
N3 Cu1 O1 92.37(15) . .
N3 Cu1 N1 81.31(14) . .
N3 Cu1 N8 97.75(14) . .
N3 Cu1 N10 177.49(12) . .
N8 Cu1 O1 97.32(13) . .
N10 Cu1 O1 88.19(15) . .
N10 Cu1 N1 100.06(14) . .
N10 Cu1 N8 79.75(14) . .
N15 O1 Cu1 113.6(3) . .
C1 N1 Cu1 131.3(3) . .
C1 N1 C4 116.8(4) . .
C4 N1 Cu1 111.7(3) . .
N1 C1 H1 119.8 . .
N1 C1 C2 120.4(4) . .
C2 C1 H1 119.8 . .
C2 N2 C3 115.6(4) . .
C1 C2 H2 118.2 . .
N2 C2 C1 123.5(4) . .
N2 C2 H2 118.2 . .
C5 N3 Cu1 114.4(3) . .
C5 N3 C6 114.4(4) . .
C6 N3 Cu1 130.9(3) . .
N2 C3 H3 119.1 . .
N2 C3 C4 121.9(4) . .
C4 C3 H3 119.1 . .
N1 C4 C3 121.8(4) . .
N1 C4 C5 116.0(4) . .
C3 C4 C5 122.2(4) . .
C6 N4 C7 117.1(4) . .
N3 C5 C4 115.2(4) . .
N5 C5 N3 127.0(4) . .
N5 C5 C4 117.7(4) . .
C5 N5 C7 114.3(4) . .
N4 C6 N3 122.7(4) . .
N6 C6 N3 118.0(4) . .
N6 C6 N4 119.3(4) . .
C6 N6 H6A 120.0 . .
C6 N6 H6B 120.0 . .
H6A N6 H6B 120.0 . .
H7A N7 H7B 120.0 . .
C7 N7 H7A 120.0 . .
C7 N7 H7B 120.0 . .
N4 C7 N5 124.3(4) . .
N7 C7 N4 119.0(4) . .
N7 C7 N5 116.8(4) . .
N8 C8 H8 119.7 . .
N8 C8 C9 120.6(4) . .
C9 C8 H8 119.7 . .
C8 N8 Cu1 129.3(3) . .
C11 N8 Cu1 113.7(3) . .
C11 N8 C8 116.9(4) . .
C9 N9 C10 116.2(4) . .
C8 C9 H9 118.6 . .
N9 C9 C8 122.8(4) . .
N9 C9 H9 118.6 . .
N9 C10 H10 119.5 . .
N9 C10 C11 121.0(5) . .
C11 C10 H10 119.5 . .
C12 N10 Cu1 116.4(3) . .
C12 N10 C13 113.4(4) . .
C13 N10 Cu1 130.1(3) . .
C13 N11 C14 116.5(4) . .
N8 C11 C10 122.4(4) . .
N8 C11 C12 115.2(4) . .
C10 C11 C12 122.3(4) . .
N10 C12 C11 114.8(4) . .
N12 C12 N10 127.5(4) . .
N12 C12 C11 117.7(4) . .
C12 N12 C14 114.2(4) . .
N11 C13 N10 124.2(4) . .
N13 C13 N10 118.1(4) . .
N13 C13 N11 117.7(4) . .
C13 N13 H13A 120.0 . .
C13 N13 H13B 120.0 . .
H13A N13 H13B 120.0 . .
N11 C14 N12 124.1(4) . .
N14 C14 N11 118.2(4) . .
N14 C14 N12 117.7(4) . .
C14 N14 H14A 120.0 . .
C14 N14 H14B 120.0 . .
H14A N14 H14B 120.0 . .
O2 N15 O1 119.4(4) . .
O3 N15 O1 119.8(4) . .
O3 N15 O2 120.9(4) . .
O5 N16 O4 118.4(4) . .
O6 N16 O4 118.9(4) . .
O6 N16 O5 122.7(5) . .

loop_
_geom_bond_atom_site_label_1
_geom_bond_atom_site_label_2
_geom_bond_distance
_geom_bond_site_symmetry_2
Cu1 O1 2.164(3) .
Cu1 N1 2.067(3) .
Cu1 N3 1.990(4) .
Cu1 N8 2.094(3) .
Cu1 N10 1.998(4) .
O1 N15 1.275(5) .
N1 C1 1.338(5) .
N1 C4 1.345(5) .
C1 H1 0.9500 .
C1 C2 1.393(6) .
N2 C2 1.328(6) .
N2 C3 1.342(6) .
O2 N15 1.254(5) .
C2 H2 0.9500 .
N3 C5 1.348(6) .
N3 C6 1.385(6) .
C3 H3 0.9500 .
C3 C4 1.387(6) .
O3 N15 1.227(5) .
C4 C5 1.478(6) .
N4 C6 1.326(6) .
N4 C7 1.341(6) .
C5 N5 1.304(6) .
N5 C7 1.369(6) .
C6 N6 1.324(6) .
N6 H6A 0.8800 .
N6 H6B 0.8800 .
N7 H7A 0.8800 .
N7 H7B 0.8800 .
N7 C7 1.309(6) .
C8 H8 0.9500 .
C8 N8 1.344(6) .
C8 C9 1.382(6) .
N8 C11 1.335(6) .
N9 C9 1.340(6) .
N9 C10 1.350(6) .
C9 H9 0.9500 .
C10 H10 0.9500 .
C10 C11 1.380(6) .
N10 C12 1.354(6) .
N10 C13 1.373(6) .
N11 C13 1.334(6) .
N11 C14 1.344(6) .
C11 C12 1.487(6) .
C12 N12 1.316(6) .
N12 C14 1.370(6) .
C13 N13 1.329(5) .
N13 H13A 0.8800 .
N13 H13B 0.8800 .
C14 N14 1.320(6) .
N14 H14A 0.8800 .
N14 H14B 0.8800 .
O4 N16 1.280(6) .
O5 N16 1.243(6) .
O6 N16 1.234(6) .

loop_
_geom_hbond_atom_site_label_D
_geom_hbond_atom_site_label_H
_geom_hbond_atom_site_label_A
_geom_hbond_distance_DH
_geom_hbond_distance_HA
_geom_hbond_distance_DA
_geom_hbond_angle_DHA
_geom_hbond_site_symmetry_A
_geom_hbond_publ_flag
C1 H1 N13 0.95 2.60 3.239(6) 125.2 . yes
C1 H1 O5 0.95 2.28 3.120(6) 147.7 1_445 yes
C2 H2 O6 0.95 2.37 3.145(6) 138.4 1_445 yes
C3 H3 O2 0.95 2.47 3.261(6) 141.2 2_666 yes
N6 H6A O3 0.88 2.10 2.942(6) 160.6 2_665 yes
N6 H6B O1 0.88 2.14 2.885(5) 142.3 . yes
N7 H7A N11 0.88 2.16 3.043(5) 176.6 1_665 yes
N7 H7B O4 0.88 2.03 2.892(5) 166.5 . yes
N7 H7B O5 0.88 2.50 2.948(5) 112.1 . yes
N7 H7B N16 0.88 2.47 3.190(6) 139.4 . yes
C9 H9 N9 0.95 2.57 3.223(6) 126.0 2_755 yes
C10 H10 O1 0.95 2.65 3.294(6) 125.7 2_655 yes
N13 H13A O4 0.88 2.36 2.940(5) 123.2 2_666 yes
N13 H13A O6 0.88 2.01 2.883(5) 173.1 2_666 yes
N13 H13A N16 0.88 2.44 3.228(6) 149.1 2_666 yes
N13 H13B O2 0.88 2.19 2.921(5) 140.3 . yes
N14 H14A N4 0.88 2.31 3.176(5) 167.0 1_445 yes
N14 H14B O3 0.88 2.27 2.969(6) 136.1 1_545 yes

_cod_database_fobs_code 1559880
